data_1515255
loop_
_publ_author_name
'Sonobe, Toshiaki'
'Oisaki, Kounosuke'
'Kanai, Motomu'

_publ_section_title
;
 Catalytic aerobic production of imines en route to mild, green, and
 concise derivatizations of amines
;
_journal_issue 11
_journal_name_full 'Chemical Science'
_journal_page_first 3249
_journal_paper_doi 10.1039/c2sc20699d
_journal_volume 3
_journal_year 2012
_chemical_formula_sum 'C8 H12 N O2'
_chemical_formula_weight 154.19
_chemical_name_systematic
;
?
;
_space_group_IT_number 14
_symmetry_cell_setting monoclinic
_symmetry_space_group_name_Hall '-P 2ybc'
_symmetry_space_group_name_H-M 'P 1 21/c 1'
_atom_sites_solution_hydrogens geom
_atom_sites_solution_primary direct
_atom_sites_solution_secondary difmap
_audit_creation_method SHELXL-97
_cell_angle_alpha 90.00
_cell_angle_beta 105.8626(17)
_cell_angle_gamma 90.00
_cell_formula_units_Z 4
_cell_length_a 7.3754(2)
_cell_length_b 11.0558(3)
_cell_length_c 9.6355(3)
_cell_measurement_reflns_used 5766
_cell_measurement_temperature 111(2)
_cell_measurement_theta_max 68.2
_cell_measurement_theta_min 4.8
_cell_volume 755.77(4)
_computing_cell_refinement PROCESS-AUTO
_computing_data_collection PROCESS-AUTO
_computing_molecular_graphics 'Yadokari-XG 2009 (Wakita, Nemoto et al., 2009)'
_computing_publication_material 'Yadokari-XG 2009 (Wakita, Nemoto et al., 2009)'
_computing_structure_refinement 'SHELXL-97 (Sheldrick, 1997)'
_computing_structure_solution 'SHELXS-97 (Sheldrick, 1990)'
_diffrn_ambient_temperature 111(2)
_diffrn_detector_area_resol_mean 10.00
_diffrn_measured_fraction_theta_full 0.998
_diffrn_measured_fraction_theta_max 0.998
_diffrn_measurement_device_type 'Rigaku RAXIS-RAPID'
_diffrn_measurement_method \w
_diffrn_radiation_monochromator graphite
_diffrn_radiation_source 'fine-focus sealed tube'
_diffrn_radiation_type CuK\a
_diffrn_radiation_wavelength 1.54187
_diffrn_reflns_av_R_equivalents 0.0380
_diffrn_reflns_av_sigmaI/netI 0.0291
_diffrn_reflns_limit_h_max 8
_diffrn_reflns_limit_h_min -8
_diffrn_reflns_limit_k_max 13
_diffrn_reflns_limit_k_min -12
_diffrn_reflns_limit_l_max 11
_diffrn_reflns_limit_l_min -11
_diffrn_reflns_number 8282
_diffrn_reflns_theta_full 68.23
_diffrn_reflns_theta_max 68.23
_diffrn_reflns_theta_min 6.23
_exptl_absorpt_coefficient_mu 0.798
_exptl_absorpt_correction_T_max 1.0000
_exptl_absorpt_correction_T_min 0.8674
_exptl_absorpt_correction_type multi-scan
_exptl_absorpt_process_details
;
Higashi, T. (1995). Program for Absorption Correction.
Rigaku Corporation, Tokyo, Japan.
;
_exptl_crystal_colour yellow
_exptl_crystal_density_diffrn 1.355
_exptl_crystal_density_method 'not measured'
_exptl_crystal_description needle
_exptl_crystal_F_000 332
_exptl_crystal_size_max 0.42
_exptl_crystal_size_mid 0.09
_exptl_crystal_size_min 0.05
_refine_diff_density_max 0.561
_refine_diff_density_min -0.212
_refine_diff_density_rms 0.054
_refine_ls_extinction_method none
_refine_ls_goodness_of_fit_ref 1.114
_refine_ls_hydrogen_treatment constr
_refine_ls_matrix_type full
_refine_ls_number_parameters 100
_refine_ls_number_reflns 1379
_refine_ls_number_restraints 0
_refine_ls_restrained_S_all 1.114
_refine_ls_R_factor_all 0.0577
_refine_ls_R_factor_gt 0.0414
_refine_ls_shift/su_max 0.000
_refine_ls_shift/su_mean 0.000
_refine_ls_structure_factor_coef Fsqd
_refine_ls_weighting_details 'calc w=1/[\s^2^(Fo^2^)+(0.0409P)^2^+0.5745P] where P=(Fo^2^+2Fc^2^)/3'
_refine_ls_weighting_scheme calc
_refine_ls_wR_factor_gt 0.0964
_refine_ls_wR_factor_ref 0.1173
_reflns_number_gt 1075
_reflns_number_total 1379
_reflns_threshold_expression >2sigma(I)
_cod_data_source_file c2sc20699d.txt
_cod_data_source_block ydkr
_cod_original_sg_symbol_H-M 'P 21/c'
_cod_database_code 1515255

loop_
_symmetry_equiv_pos_as_xyz
'x, y, z'
'-x, y+1/2, -z+1/2'
'-x, -y, -z'
'x, -y-1/2, z-1/2'

loop_
_atom_site_label
_atom_site_type_symbol
_atom_site_fract_x
_atom_site_fract_y
_atom_site_fract_z
_atom_site_U_iso_or_equiv
_atom_site_adp_type
_atom_site_occupancy
_atom_site_symmetry_multiplicity
_atom_site_calc_flag
_atom_site_refinement_flags
O2 O 0.89436(18) 0.42188(12) 0.54281(13) 0.0236(3) Uani 1 1 d .
N2 N 0.8666(2) 0.44294(14) 0.40718(15) 0.0199(4) Uani 1 1 d .
O1 O 0.4448(2) 0.27470(14) 0.11420(16) 0.0404(4) Uani 1 1 d .
C2 C 0.7356(3) 0.57576(18) 0.2022(2) 0.0236(4) Uani 1 1 d .
H1 H 0.8337 0.6385 0.2350 0.028 Uiso 1 1 calc R
H2 H 0.6186 0.6166 0.1472 0.028 Uiso 1 1 calc R
C3 C 0.6997(2) 0.51402(17) 0.33398(19) 0.0211(4) Uani 1 1 d .
H3 H 0.6785 0.5776 0.4017 0.025 Uiso 1 1 calc R
C4 C 0.5291(3) 0.42754(19) 0.2973(2) 0.0268(5) Uani 1 1 d .
H4 H 0.5004 0.4027 0.3877 0.032 Uiso 1 1 calc R
H5 H 0.4178 0.4711 0.2373 0.032 Uiso 1 1 calc R
C5 C 0.9173(3) 0.34799(18) 0.31760(19) 0.0231(4) Uani 1 1 d .
H6 H 1.0331 0.3055 0.3754 0.028 Uiso 1 1 calc R
C1 C 0.5632(3) 0.31624(18) 0.2177(2) 0.0269(5) Uani 1 1 d .
C6 C 0.7990(3) 0.48736(18) 0.1022(2) 0.0251(5) Uani 1 1 d .
H7 H 0.6910 0.4362 0.0516 0.030 Uiso 1 1 calc R
H8 H 0.8410 0.5335 0.0285 0.030 Uiso 1 1 calc R
C7 C 0.7530(3) 0.25632(19) 0.2772(2) 0.0279(5) Uani 1 1 d .
H9 H 0.7752 0.1993 0.2044 0.033 Uiso 1 1 calc R
H10 H 0.7510 0.2090 0.3640 0.033 Uiso 1 1 calc R
C8 C 0.9597(3) 0.40683(19) 0.1864(2) 0.0254(5) Uani 1 1 d .
H11 H 1.0759 0.4560 0.2189 0.030 Uiso 1 1 calc R
H12 H 0.9833 0.3427 0.1217 0.030 Uiso 1 1 calc R

loop_
_atom_site_aniso_label
_atom_site_aniso_U_11
_atom_site_aniso_U_22
_atom_site_aniso_U_33
_atom_site_aniso_U_23
_atom_site_aniso_U_13
_atom_site_aniso_U_12
O2 0.0287(7) 0.0251(8) 0.0173(6) 0.0022(5) 0.0068(5) -0.0017(6)
N2 0.0209(8) 0.0189(8) 0.0188(8) 0.0005(6) 0.0036(6) 0.0006(6)
O1 0.0451(10) 0.0360(9) 0.0339(8) 0.0048(7) 0.0003(7) -0.0153(7)
C2 0.0254(10) 0.0194(10) 0.0239(9) 0.0022(8) 0.0032(8) 0.0005(8)
C3 0.0203(9) 0.0207(10) 0.0229(9) 0.0006(8) 0.0069(8) 0.0026(7)
C4 0.0208(10) 0.0329(12) 0.0271(10) 0.0037(9) 0.0072(8) -0.0023(8)
C5 0.0238(10) 0.0214(10) 0.0230(9) -0.0032(8) 0.0046(8) 0.0036(8)
C1 0.0312(11) 0.0252(11) 0.0227(10) 0.0044(8) 0.0048(8) -0.0107(9)
C6 0.0268(10) 0.0269(11) 0.0224(10) -0.0004(8) 0.0082(8) -0.0038(8)
C7 0.0354(11) 0.0209(11) 0.0267(10) 0.0000(8) 0.0074(9) -0.0021(8)
C8 0.0257(10) 0.0293(11) 0.0230(9) -0.0035(8) 0.0097(8) 0.0008(8)

loop_
_atom_type_symbol
_atom_type_description
_atom_type_scat_dispersion_real
_atom_type_scat_dispersion_imag
_atom_type_scat_source
C C 0.0181 0.0091 'International Tables Vol C Tables 4.2.6.8 and 6.1.1.4'
H H 0.0000 0.0000 'International Tables Vol C Tables 4.2.6.8 and 6.1.1.4'
O O 0.0492 0.0322 'International Tables Vol C Tables 4.2.6.8 and 6.1.1.4'
N N 0.0311 0.0180 'International Tables Vol C Tables 4.2.6.8 and 6.1.1.4'

loop_
_geom_angle_atom_site_label_1
_geom_angle_atom_site_label_2
_geom_angle_atom_site_label_3
_geom_angle
O2 N2 C3 117.67(14)
O2 N2 C5 118.11(14)
C3 N2 C5 114.48(14)
C3 C2 C6 112.95(16)
C3 C2 H1 109.0
C6 C2 H1 109.0
C3 C2 H2 109.0
C6 C2 H2 109.0
H1 C2 H2 107.8
N2 C3 C2 109.00(14)
N2 C3 C4 107.61(15)
C2 C3 C4 113.72(15)
N2 C3 H3 108.8
C2 C3 H3 108.8
C4 C3 H3 108.8
C1 C4 C3 112.57(15)
C1 C4 H4 109.1
C3 C4 H4 109.1
C1 C4 H5 109.1
C3 C4 H5 109.1
H4 C4 H5 107.8
N2 C5 C8 108.91(15)
N2 C5 C7 107.94(15)
C8 C5 C7 113.25(15)
N2 C5 H6 108.9
C8 C5 H6 108.9
C7 C5 H6 108.9
O1 C1 C4 122.75(19)
O1 C1 C7 121.7(2)
C4 C1 C7 115.52(16)
C8 C6 C2 111.32(15)
C8 C6 H7 109.4
C2 C6 H7 109.4
C8 C6 H8 109.4
C2 C6 H8 109.4
H7 C6 H8 108.0
C1 C7 C5 112.88(16)
C1 C7 H9 109.0
C5 C7 H9 109.0
C1 C7 H10 109.0
C5 C7 H10 109.0
H9 C7 H10 107.8
C6 C8 C5 112.53(15)
C6 C8 H11 109.1
C5 C8 H11 109.1
C6 C8 H12 109.1
C5 C8 H12 109.1
H11 C8 H12 107.8

loop_
_geom_bond_atom_site_label_1
_geom_bond_atom_site_label_2
_geom_bond_distance
O2 N2 1.2875(18)
N2 C3 1.468(2)
N2 C5 1.471(2)
O1 C1 1.222(2)
C2 C3 1.527(2)
C2 C6 1.533(3)
C2 H1 0.9900
C2 H2 0.9900
C3 C4 1.542(3)
C3 H3 1.0000
C4 C1 1.507(3)
C4 H4 0.9900
C4 H5 0.9900
C5 C8 1.528(3)
C5 C7 1.546(3)
C5 H6 1.0000
C1 C7 1.513(3)
C6 C8 1.527(3)
C6 H7 0.9900
C6 H8 0.9900
C7 H9 0.9900
C7 H10 0.9900
C8 H11 0.9900
C8 H12 0.9900

loop_
_geom_torsion_atom_site_label_1
_geom_torsion_atom_site_label_2
_geom_torsion_atom_site_label_3
_geom_torsion_atom_site_label_4
_geom_torsion
O2 N2 C3 C2 154.84(15)
C5 N2 C3 C2 -59.74(19)
O2 N2 C3 C4 -81.40(18)
C5 N2 C3 C4 64.02(18)
C6 C2 C3 N2 52.8(2)
C6 C2 C3 C4 -67.2(2)
N2 C3 C4 C1 -51.9(2)
C2 C3 C4 C1 69.0(2)
O2 N2 C5 C8 -154.33(15)
C3 N2 C5 C8 60.41(19)
O2 N2 C5 C7 82.34(18)
C3 N2 C5 C7 -62.92(19)
C3 C4 C1 O1 -137.09(19)
C3 C4 C1 C7 44.6(2)
C3 C2 C6 C8 -49.4(2)
O1 C1 C7 C5 138.15(19)
C4 C1 C7 C5 -43.5(2)
N2 C5 C7 C1 49.7(2)
C8 C5 C7 C1 -71.0(2)
C2 C6 C8 C5 49.9(2)
N2 C5 C8 C6 -54.0(2)
C7 C5 C8 C6 66.1(2)
